data_9014414
loop_
_publ_author_name
'Averbuch-Pouchot M'
'Durif, A.'
'Guitel, J.'

_publ_section_title
;
 Crystal structures of two cesium phosphate-tellurates:
 (Te(O H)6) (Cs2 H P O4) and (Te(O H)6) (Cs2 H P O4) (Cs H2 P O4)2
 _cod_database_code 1007140
;
_journal_name_full 'Materials Research Bulletin'
_journal_page_first 387
_journal_page_last 395
_journal_paper_doi 10.1016/0025-5408(80)90183-X
_journal_volume 15
_journal_year 1980
_chemical_formula_sum 'Cs4 O18 P3 Te'
_space_group_IT_number 11
_symmetry_space_group_name_Hall '-P 2yb'
_symmetry_space_group_name_H-M 'P 1 21/m 1'
_cell_angle_alpha 90
_cell_angle_beta 106.27
_cell_angle_gamma 90
_cell_length_a 9.591
_cell_length_b 13.163
_cell_length_c 8.367
_cell_formula_units_Z 2
_cell_volume 1014.000
_database_code_amcsd 0014283
_exptl_crystal_density_diffrn 3.407
_cod_duplicate_entry 1007140
_cod_original_formula_sum 'Te Cs4 P3 O18'
_cod_database_code 9014414
_amcsd_formula_title 'Cs4 H11 O18 P3 Te'

loop_
_space_group_symop_operation_xyz
x,y,z
x,1/2-y,z
-x,1/2+y,-z
-x,-y,-z

loop_
_atom_site_label
_atom_site_fract_x
_atom_site_fract_y
_atom_site_fract_z
Te1 -0.00589 0.25000 -0.02142
Cs1 0.04312 0.25000 0.49539
Cs2 0.26786 0.01107 0.26852
Cs3 0.51306 0.75000 0.02478
P1 0.70760 0.49380 0.23920
P2 0.48560 0.25000 0.47370
O1 0.01040 0.64820 0.18670
O2 0.21670 0.75000 0.09480
O3 0.19960 0.25000 0.04580
O4 -0.00520 0.35060 0.14430
O5 0.70920 0.59400 0.33310
O6 0.55210 0.46540 0.14280
O7 0.80890 0.49990 0.12750
O8 0.76120 0.40730 0.37310
O9 0.33570 0.25000 0.35750
O10 0.60910 0.25000 0.39000
O11 0.49330 0.84590 0.41190

loop_
_cod_related_entry_id
_cod_related_entry_database
_cod_related_entry_code
1 AMCSD 0014283
